data_4027321
loop_
_publ_author_name
'Vincent Diemer'
'Ana\"is Berthelot'
'J\'er\^ome Bayardon'
'Sylvain Jug\'e'
'Fr\'ed\'eric R. Leroux'
'Fran\,coise Colobert'

_publ_section_title
;
 Stereoselective Synthesis of P-Chirogenic Dibenzophosphole-Boranes via
 Aryne Intermediates
;
_journal_name_full 'Journal of Organic Chemistry'
_journal_page_first 6117
_journal_page_last 6127
_journal_paper_doi 10.1021/jo3009098
_journal_volume 77
_journal_year 2012
_chemical_absolute_configuration ad
_chemical_formula_moiety 'C27 H26 B O2 P'
_chemical_formula_sum 'C27 H26 B O2 P'
_chemical_formula_weight 424.26
_chemical_name_systematic
;
?
;
_space_group_IT_number 4
_symmetry_cell_setting monoclinic
_symmetry_space_group_name_Hall 'P 2yb'
_symmetry_space_group_name_H-M 'P 1 21 1'
_atom_sites_solution_hydrogens geom
_atom_sites_solution_primary direct
_atom_sites_solution_secondary difmap
_audit_creation_method SHELXL-97
_cell_angle_alpha 90.00
_cell_angle_beta 107.3890(10)
_cell_angle_gamma 90.00
_cell_formula_units_Z 2
_cell_length_a 9.5550(4)
_cell_length_b 9.2222(4)
_cell_length_c 13.7263(5)
_cell_measurement_reflns_used 7332
_cell_measurement_temperature 173(2)
_cell_measurement_theta_max 29.00
_cell_measurement_theta_min 3.08
_cell_volume 1154.26(8)
_computing_cell_refinement 'Bruker SAINT'
_computing_data_collection 'Bruker APEX2'
_computing_data_reduction 'Bruker SAINT'
_computing_molecular_graphics 'Bruker SHELXTL'
_computing_publication_material 'Bruker SHELXTL'
_computing_structure_refinement 'SHELXL-97 (Sheldrick, 1997)'
_computing_structure_solution 'SHELXS-97 (Sheldrick, 2008)'
_diffrn_ambient_temperature 173(2)
_diffrn_measured_fraction_theta_full 0.997
_diffrn_measured_fraction_theta_max 0.997
_diffrn_measurement_device_type 'Bruker APEX-II CCD'
_diffrn_measurement_method '\f and \w scans'
_diffrn_radiation_monochromator graphite
_diffrn_radiation_source 'fine-focus sealed tube'
_diffrn_radiation_type MoK\a
_diffrn_radiation_wavelength 0.71073
_diffrn_reflns_av_R_equivalents 0.0130
_diffrn_reflns_av_sigmaI/netI 0.0197
_diffrn_reflns_limit_h_max 8
_diffrn_reflns_limit_h_min -13
_diffrn_reflns_limit_k_max 12
_diffrn_reflns_limit_k_min -9
_diffrn_reflns_limit_l_max 18
_diffrn_reflns_limit_l_min -18
_diffrn_reflns_number 9158
_diffrn_reflns_theta_full 29.00
_diffrn_reflns_theta_max 29.00
_diffrn_reflns_theta_min 1.55
_exptl_absorpt_coefficient_mu 0.140
_exptl_absorpt_correction_T_max 0.9725
_exptl_absorpt_correction_T_min 0.9461
_exptl_absorpt_correction_type multi-scan
_exptl_absorpt_process_details sadabs
_exptl_crystal_colour colourless
_exptl_crystal_density_diffrn 1.221
_exptl_crystal_description prism
_exptl_crystal_F_000 448
_exptl_crystal_size_max 0.40
_exptl_crystal_size_mid 0.40
_exptl_crystal_size_min 0.20
_refine_diff_density_max 0.279
_refine_diff_density_min -0.222
_refine_diff_density_rms 0.083
_refine_ls_abs_structure_details 'Flack H D (1983), Acta Cryst. A39, 876-881'
_refine_ls_abs_structure_Flack -0.02(6)
_refine_ls_extinction_method none
_refine_ls_goodness_of_fit_ref 1.127
_refine_ls_hydrogen_treatment constr
_refine_ls_matrix_type full
_refine_ls_number_parameters 282
_refine_ls_number_reflns 5424
_refine_ls_number_restraints 1
_refine_ls_restrained_S_all 1.127
_refine_ls_R_factor_all 0.0323
_refine_ls_R_factor_gt 0.0291
_refine_ls_shift/su_max 0.001
_refine_ls_shift/su_mean 0.000
_refine_ls_structure_factor_coef Fsqd
_refine_ls_weighting_details 'calc w=1/[\s^2^(Fo^2^)+(0.0487P)^2^+0.1996P] where P=(Fo^2^+2Fc^2^)/3'
_refine_ls_weighting_scheme calc
_refine_ls_wR_factor_gt 0.0780
_refine_ls_wR_factor_ref 0.0866
_reflns_number_gt 5180
_reflns_number_total 5424
_reflns_threshold_expression I>2sigma(I)
_cod_data_source_file jo3009098_si_001_7.cif
_cod_data_source_block fcfl100413
_cod_original_sg_symbol_H-M 'P 21'
_cod_database_code 4027321

loop_
_symmetry_equiv_pos_as_xyz
'x, y, z'
'-x, y+1/2, -z'

loop_
_atom_site_label
_atom_site_type_symbol
_atom_site_fract_x
_atom_site_fract_y
_atom_site_fract_z
_atom_site_U_iso_or_equiv
_atom_site_adp_type
_atom_site_occupancy
_atom_site_symmetry_multiplicity
_atom_site_calc_flag
_atom_site_refinement_flags
C1 C 0.63872(14) 0.79166(16) 0.66471(10) 0.0212(3) Uani 1 1 d .
C2 C 0.59665(18) 0.69602(18) 0.58275(12) 0.0281(3) Uani 1 1 d .
H2 H 0.5628 0.6017 0.5921 0.034 Uiso 1 1 calc R
C3 C 0.60397(19) 0.7382(2) 0.48720(11) 0.0338(3) Uani 1 1 d .
H3 H 0.5735 0.6734 0.4310 0.041 Uiso 1 1 calc R
C4 C 0.65569(19) 0.8747(2) 0.47398(12) 0.0341(4) Uani 1 1 d .
H4 H 0.6616 0.9030 0.4088 0.041 Uiso 1 1 calc R
C5 C 0.69878(19) 0.9700(2) 0.55522(13) 0.0352(4) Uani 1 1 d .
H5 H 0.7351 1.0633 0.5459 0.042 Uiso 1 1 calc R
C6 C 0.68897(17) 0.92934(18) 0.65067(12) 0.0284(3) Uani 1 1 d .
H6 H 0.7166 0.9956 0.7062 0.034 Uiso 1 1 calc R
C7 C 0.76819(15) 0.59914(18) 0.83353(10) 0.0242(3) Uani 1 1 d .
C8 C 0.92050(17) 0.6137(2) 0.86438(12) 0.0321(4) Uani 1 1 d .
H8 H 0.9646 0.7055 0.8623 0.039 Uiso 1 1 calc R
C9 C 1.00618(18) 0.4919(3) 0.89811(13) 0.0399(4) Uani 1 1 d .
H9 H 1.1100 0.5004 0.9198 0.048 Uiso 1 1 calc R
C10 C 0.94145(19) 0.3575(2) 0.90042(13) 0.0396(4) Uani 1 1 d .
H10 H 1.0017 0.2749 0.9232 0.048 Uiso 1 1 calc R
C11 C 0.78960(19) 0.3425(2) 0.86975(12) 0.0327(3) Uani 1 1 d .
H11 H 0.7460 0.2503 0.8712 0.039 Uiso 1 1 calc R
C12 C 0.70254(16) 0.46444(17) 0.83697(10) 0.0237(3) Uani 1 1 d .
C13 C 0.54066(15) 0.47139(16) 0.80676(10) 0.0205(3) Uani 1 1 d .
C14 C 0.44770(17) 0.35707(16) 0.80945(11) 0.0255(3) Uani 1 1 d .
H14 H 0.4861 0.2630 0.8296 0.031 Uiso 1 1 calc R
C15 C 0.29753(17) 0.38190(17) 0.78231(11) 0.0260(3) Uani 1 1 d .
H15 H 0.2332 0.3046 0.7854 0.031 Uiso 1 1 calc R
C16 C 0.24052(15) 0.51809(16) 0.75081(11) 0.0227(3) Uani 1 1 d .
H16 H 0.1373 0.5321 0.7314 0.027 Uiso 1 1 calc R
C17 C 0.33155(14) 0.63544(15) 0.74699(10) 0.0181(2) Uani 1 1 d .
C18 C 0.48303(14) 0.61099(15) 0.77583(9) 0.0183(2) Uani 1 1 d .
C19 C 0.26313(14) 0.78216(15) 0.71270(10) 0.0190(2) Uani 1 1 d .
H19 H 0.3403 0.8589 0.7332 0.023 Uiso 1 1 calc R
C20 C 0.19026(14) 0.78934(16) 0.59759(10) 0.0207(3) Uani 1 1 d .
C21 C 0.05399(15) 0.72451(19) 0.55245(11) 0.0267(3) Uani 1 1 d .
H21 H 0.0039 0.6779 0.5940 0.032 Uiso 1 1 calc R
C22 C -0.00869(16) 0.7278(2) 0.44721(12) 0.0320(3) Uani 1 1 d .
H22 H -0.1013 0.6835 0.4172 0.038 Uiso 1 1 calc R
C23 C 0.06346(18) 0.7956(2) 0.38574(12) 0.0340(3) Uani 1 1 d .
H23 H 0.0213 0.7961 0.3137 0.041 Uiso 1 1 calc R
C24 C 0.19681(19) 0.8624(2) 0.42971(12) 0.0343(4) Uani 1 1 d .
H24 H 0.2459 0.9099 0.3879 0.041 Uiso 1 1 calc R
C25 C 0.25958(16) 0.86019(18) 0.53555(11) 0.0265(3) Uani 1 1 d .
H25 H 0.3506 0.9076 0.5654 0.032 Uiso 1 1 calc R
C26 C 0.09761(18) 0.94419(17) 0.75811(13) 0.0294(3) Uani 1 1 d .
H26A H 0.0543 0.9672 0.6848 0.035 Uiso 1 1 calc R
H26B H 0.0177 0.9466 0.7903 0.035 Uiso 1 1 calc R
C27 C 0.2580(2) 1.0333(2) 0.91073(14) 0.0430(4) Uani 1 1 d .
H27A H 0.1770 1.0315 0.9408 0.064 Uiso 1 1 calc R
H27B H 0.3234 1.1147 0.9393 0.064 Uiso 1 1 calc R
H27C H 0.3130 0.9422 0.9263 0.064 Uiso 1 1 calc R
O1 O 0.15745(11) 0.80314(11) 0.76751(8) 0.0232(2) Uani 1 1 d .
O2 O 0.20107(15) 1.05008(12) 0.80314(9) 0.0335(3) Uani 1 1 d .
B1 B 0.6511(2) 0.9016(2) 0.88149(14) 0.0317(4) Uani 1 1 d .
H1A H 0.6469 0.8672 0.9481 0.048 Uiso 1 1 calc R
H1B H 0.5710 0.9702 0.8532 0.048 Uiso 1 1 calc R
H1C H 0.7452 0.9499 0.8896 0.048 Uiso 1 1 calc R
P1 P 0.63185(3) 0.73953(4) 0.79041(2) 0.02017(8) Uani 1 1 d .

loop_
_atom_site_aniso_label
_atom_site_aniso_U_11
_atom_site_aniso_U_22
_atom_site_aniso_U_33
_atom_site_aniso_U_23
_atom_site_aniso_U_13
_atom_site_aniso_U_12
C1 0.0169(5) 0.0242(7) 0.0218(6) 0.0056(5) 0.0047(4) 0.0012(5)
C2 0.0352(7) 0.0224(7) 0.0283(7) 0.0022(6) 0.0121(6) -0.0006(6)
C3 0.0454(8) 0.0339(8) 0.0249(6) 0.0003(7) 0.0146(6) 0.0057(9)
C4 0.0374(8) 0.0402(10) 0.0286(7) 0.0128(7) 0.0160(6) 0.0066(7)
C5 0.0358(8) 0.0331(9) 0.0365(9) 0.0157(7) 0.0105(7) -0.0057(7)
C6 0.0263(7) 0.0281(8) 0.0279(7) 0.0055(6) 0.0037(5) -0.0056(6)
C7 0.0217(6) 0.0323(8) 0.0180(6) 0.0068(5) 0.0052(5) 0.0042(5)
C8 0.0225(7) 0.0485(10) 0.0252(7) 0.0105(7) 0.0069(5) 0.0014(7)
C9 0.0237(7) 0.0687(13) 0.0275(8) 0.0144(8) 0.0082(6) 0.0132(8)
C10 0.0343(8) 0.0548(12) 0.0303(8) 0.0124(8) 0.0107(6) 0.0221(8)
C11 0.0375(8) 0.0332(9) 0.0280(7) 0.0074(6) 0.0107(6) 0.0139(7)
C12 0.0254(6) 0.0284(8) 0.0176(6) 0.0035(5) 0.0067(5) 0.0058(6)
C13 0.0239(6) 0.0199(7) 0.0177(6) 0.0024(5) 0.0064(5) 0.0027(5)
C14 0.0349(7) 0.0172(7) 0.0245(6) 0.0031(5) 0.0089(6) 0.0006(6)
C15 0.0303(7) 0.0193(7) 0.0287(7) 0.0024(6) 0.0093(5) -0.0064(6)
C16 0.0232(6) 0.0200(7) 0.0256(6) -0.0004(5) 0.0082(5) -0.0036(5)
C17 0.0213(6) 0.0153(6) 0.0180(5) 0.0006(5) 0.0063(4) -0.0008(5)
C18 0.0200(6) 0.0177(6) 0.0175(5) 0.0006(5) 0.0057(4) -0.0017(5)
C19 0.0197(5) 0.0159(6) 0.0219(6) -0.0005(5) 0.0067(5) -0.0013(5)
C20 0.0206(6) 0.0175(6) 0.0233(6) 0.0023(5) 0.0056(5) 0.0025(5)
C21 0.0226(6) 0.0289(8) 0.0277(6) -0.0005(6) 0.0060(5) -0.0021(6)
C22 0.0223(6) 0.0369(9) 0.0314(7) -0.0054(7) 0.0000(5) 0.0012(7)
C23 0.0324(7) 0.0395(9) 0.0257(7) 0.0027(6) 0.0018(6) 0.0111(7)
C24 0.0360(8) 0.0380(9) 0.0287(7) 0.0120(7) 0.0093(6) 0.0032(7)
C25 0.0248(6) 0.0254(8) 0.0280(7) 0.0057(6) 0.0060(5) -0.0009(6)
C26 0.0353(7) 0.0207(7) 0.0338(8) 0.0001(6) 0.0129(6) 0.0076(6)
C27 0.0644(12) 0.0357(10) 0.0311(8) -0.0063(7) 0.0178(8) -0.0059(9)
O1 0.0268(5) 0.0176(5) 0.0289(5) 0.0010(4) 0.0140(4) 0.0018(4)
O2 0.0550(8) 0.0181(6) 0.0311(6) -0.0015(4) 0.0184(5) -0.0036(5)
B1 0.0366(9) 0.0300(10) 0.0267(8) -0.0049(7) 0.0067(7) -0.0080(7)
P1 0.01884(14) 0.02130(17) 0.01919(14) 0.00267(13) 0.00389(11) -0.00247(13)

loop_
_atom_type_symbol
_atom_type_description
_atom_type_scat_dispersion_real
_atom_type_scat_dispersion_imag
_atom_type_scat_source
C C 0.0033 0.0016 'International Tables Vol C Tables 4.2.6.8 and 6.1.1.4'
H H 0.0000 0.0000 'International Tables Vol C Tables 4.2.6.8 and 6.1.1.4'
O O 0.0106 0.0060 'International Tables Vol C Tables 4.2.6.8 and 6.1.1.4'
B B 0.0013 0.0007 'International Tables Vol C Tables 4.2.6.8 and 6.1.1.4'
P P 0.1023 0.0942 'International Tables Vol C Tables 4.2.6.8 and 6.1.1.4'

loop_
_geom_angle_atom_site_label_1
_geom_angle_atom_site_label_2
_geom_angle_atom_site_label_3
_geom_angle
C2 C1 C6 119.67(14)
C2 C1 P1 121.21(11)
C6 C1 P1 119.11(12)
C3 C2 C1 120.13(16)
C3 C2 H2 119.9
C1 C2 H2 119.9
C4 C3 C2 119.93(16)
C4 C3 H3 120.0
C2 C3 H3 120.0
C5 C4 C3 120.31(14)
C5 C4 H4 119.8
C3 C4 H4 119.8
C4 C5 C6 119.98(16)
C4 C5 H5 120.0
C6 C5 H5 120.0
C1 C6 C5 119.96(15)
C1 C6 H6 120.0
C5 C6 H6 120.0
C8 C7 C12 120.87(14)
C8 C7 P1 127.94(13)
C12 C7 P1 111.15(10)
C9 C8 C7 118.80(17)
C9 C8 H8 120.6
C7 C8 H8 120.6
C8 C9 C10 120.54(15)
C8 C9 H9 119.7
C10 C9 H9 119.7
C9 C10 C11 120.85(16)
C9 C10 H10 119.6
C11 C10 H10 119.6
C12 C11 C10 119.07(18)
C12 C11 H11 120.5
C10 C11 H11 120.5
C11 C12 C7 119.87(14)
C11 C12 C13 126.88(15)
C7 C12 C13 113.22(13)
C14 C13 C18 120.34(13)
C14 C13 C12 125.78(13)
C18 C13 C12 113.86(13)
C13 C14 C15 119.09(13)
C13 C14 H14 120.5
C15 C14 H14 120.5
C16 C15 C14 120.74(13)
C16 C15 H15 119.6
C14 C15 H15 119.6
C15 C16 C17 121.46(13)
C15 C16 H16 119.3
C17 C16 H16 119.3
C16 C17 C18 117.82(13)
C16 C17 C19 119.14(12)
C18 C17 C19 123.04(12)
C17 C18 C13 120.55(13)
C17 C18 P1 129.45(11)
C13 C18 P1 109.83(10)
O1 C19 C17 105.20(10)
O1 C19 C20 111.14(10)
C17 C19 C20 112.42(11)
O1 C19 H19 109.3
C17 C19 H19 109.3
C20 C19 H19 109.3
C25 C20 C21 118.76(13)
C25 C20 C19 120.12(12)
C21 C20 C19 121.11(12)
C22 C21 C20 120.43(14)
C22 C21 H21 119.8
C20 C21 H21 119.8
C23 C22 C21 120.27(14)
C23 C22 H22 119.9
C21 C22 H22 119.9
C24 C23 C22 119.75(14)
C24 C23 H23 120.1
C22 C23 H23 120.1
C23 C24 C25 120.10(16)
C23 C24 H24 120.0
C25 C24 H24 120.0
C20 C25 C24 120.64(14)
C20 C25 H25 119.7
C24 C25 H25 119.7
O2 C26 O1 112.98(13)
O2 C26 H26A 109.0
O1 C26 H26A 109.0
O2 C26 H26B 109.0
O1 C26 H26B 109.0
H26A C26 H26B 107.8
O2 C27 H27A 109.5
O2 C27 H27B 109.5
H27A C27 H27B 109.5
O2 C27 H27C 109.5
H27A C27 H27C 109.5
H27B C27 H27C 109.5
C26 O1 C19 113.83(11)
C26 O2 C27 112.62(13)
P1 B1 H1A 109.5
P1 B1 H1B 109.5
H1A B1 H1B 109.5
P1 B1 H1C 109.5
H1A B1 H1C 109.5
H1B B1 H1C 109.5
C7 P1 C1 105.93(6)
C7 P1 C18 91.86(7)
C1 P1 C18 108.57(6)
C7 P1 B1 115.14(8)
C1 P1 B1 112.94(8)
C18 P1 B1 119.93(7)

loop_
_geom_bond_atom_site_label_1
_geom_bond_atom_site_label_2
_geom_bond_distance
C1 C2 1.391(2)
C1 C6 1.391(2)
C1 P1 1.8111(14)
C2 C3 1.390(2)
C2 H2 0.9500
C3 C4 1.384(3)
C3 H3 0.9500
C4 C5 1.383(3)
C4 H4 0.9500
C5 C6 1.393(2)
C5 H5 0.9500
C6 H6 0.9500
C7 C8 1.395(2)
C7 C12 1.399(2)
C7 P1 1.8064(15)
C8 C9 1.385(3)
C8 H8 0.9500
C9 C10 1.390(3)
C9 H9 0.9500
C10 C11 1.392(2)
C10 H10 0.9500
C11 C12 1.391(2)
C11 H11 0.9500
C12 C13 1.4782(18)
C13 C14 1.386(2)
C13 C18 1.4147(19)
C14 C15 1.389(2)
C14 H14 0.9500
C15 C16 1.386(2)
C15 H15 0.9500
C16 C17 1.3992(19)
C16 H16 0.9500
C17 C18 1.4000(18)
C17 C19 1.5152(19)
C18 P1 1.8158(14)
C19 O1 1.4412(16)
C19 C20 1.5258(18)
C19 H19 1.0000
C20 C25 1.389(2)
C20 C21 1.3981(19)
C21 C22 1.389(2)
C21 H21 0.9500
C22 C23 1.388(3)
C22 H22 0.9500
C23 C24 1.381(2)
C23 H23 0.9500
C24 C25 1.396(2)
C24 H24 0.9500
C25 H25 0.9500
C26 O2 1.396(2)
C26 O1 1.4112(18)
C26 H26A 0.9900
C26 H26B 0.9900
C27 O2 1.421(2)
C27 H27A 0.9800
C27 H27B 0.9800
C27 H27C 0.9800
B1 P1 1.9215(19)
B1 H1A 0.9800
B1 H1B 0.9800
B1 H1C 0.9800

loop_
_geom_torsion_atom_site_label_1
_geom_torsion_atom_site_label_2
_geom_torsion_atom_site_label_3
_geom_torsion_atom_site_label_4
_geom_torsion
C6 C1 C2 C3 -0.4(2)
P1 C1 C2 C3 -179.51(12)
C1 C2 C3 C4 1.2(2)
C2 C3 C4 C5 -0.7(3)
C3 C4 C5 C6 -0.6(3)
C2 C1 C6 C5 -0.9(2)
P1 C1 C6 C5 178.28(12)
C4 C5 C6 C1 1.3(3)
C12 C7 C8 C9 0.4(2)
P1 C7 C8 C9 177.92(12)
C7 C8 C9 C10 0.5(2)
C8 C9 C10 C11 -0.5(3)
C9 C10 C11 C12 -0.3(2)
C10 C11 C12 C7 1.1(2)
C10 C11 C12 C13 -176.62(14)
C8 C7 C12 C11 -1.2(2)
P1 C7 C12 C11 -179.12(11)
C8 C7 C12 C13 176.87(13)
P1 C7 C12 C13 -1.06(15)
C11 C12 C13 C14 2.4(2)
C7 C12 C13 C14 -175.49(13)
C11 C12 C13 C18 -179.40(14)
C7 C12 C13 C18 2.71(17)
C18 C13 C14 C15 -0.6(2)
C12 C13 C14 C15 177.49(13)
C13 C14 C15 C16 1.4(2)
C14 C15 C16 C17 -1.2(2)
C15 C16 C17 C18 0.2(2)
C15 C16 C17 C19 -179.54(13)
C16 C17 C18 C13 0.57(18)
C19 C17 C18 C13 -179.71(12)
C16 C17 C18 P1 -174.17(10)
C19 C17 C18 P1 5.56(19)
C14 C13 C18 C17 -0.37(19)
C12 C13 C18 C17 -178.68(11)
C14 C13 C18 P1 175.31(11)
C12 C13 C18 P1 -2.99(14)
C16 C17 C19 O1 46.16(15)
C18 C17 C19 O1 -133.56(12)
C16 C17 C19 C20 -74.94(15)
C18 C17 C19 C20 105.34(14)
O1 C19 C20 C25 139.45(13)
C17 C19 C20 C25 -102.91(16)
O1 C19 C20 C21 -41.01(18)
C17 C19 C20 C21 76.62(16)
C25 C20 C21 C22 1.7(2)
C19 C20 C21 C22 -177.86(15)
C20 C21 C22 C23 0.0(3)
C21 C22 C23 C24 -1.3(3)
C22 C23 C24 C25 0.8(3)
C21 C20 C25 C24 -2.2(2)
C19 C20 C25 C24 177.37(14)
C23 C24 C25 C20 1.0(3)
O2 C26 O1 C19 -65.69(16)
C17 C19 O1 C26 170.63(11)
C20 C19 O1 C26 -67.43(15)
O1 C26 O2 C27 -64.61(18)
C8 C7 P1 C1 71.81(14)
C12 C7 P1 C1 -110.44(11)
C8 C7 P1 C18 -178.28(13)
C12 C7 P1 C18 -0.53(11)
C8 C7 P1 B1 -53.76(15)
C12 C7 P1 B1 123.99(11)
C2 C1 P1 C7 66.65(13)
C6 C1 P1 C7 -112.47(12)
C2 C1 P1 C18 -30.90(14)
C6 C1 P1 C18 149.97(11)
C2 C1 P1 B1 -166.44(12)
C6 C1 P1 B1 14.44(14)
C17 C18 P1 C7 177.20(12)
C13 C18 P1 C7 2.01(10)
C17 C18 P1 C1 -75.31(13)
C13 C18 P1 C1 109.51(10)
C17 C18 P1 B1 56.58(15)
C13 C18 P1 B1 -118.60(11)
